data_7048744
loop_
_publ_author_name
'Kimura, Shun'
'Uchida, Hikaru'
'Kusamoto, Tetsuro'
'Nishihara, Hiroshi'

_publ_section_title
;
 One-dimensional magnetic chain composed of Cu<sup>II</sup> and
 polychlorinated dipyridylphenylmethyl radical: temperature-dependent
 Jahn-Teller distortion correlated to \p-conjugation and magnetic
 properties.
;
_journal_issue 21
_journal_name_full 'Dalton transactions (Cambridge, England : 2003)'
_journal_page_first 7090
_journal_page_last 7093
_journal_paper_doi 10.1039/c8dt05104f
_journal_volume 48
_journal_year 2019
_chemical_formula_moiety 'C27 H8 Cl7 Cu F12 N2 O4'
_chemical_formula_sum 'C27 H8 Cl7 Cu F12 N2 O4'
_chemical_formula_weight 964.07
_space_group_crystal_system monoclinic
_space_group_IT_number 15
_space_group_name_Hall '-C 2yc'
_space_group_name_H-M_alt 'C 1 2/c 1'
_symmetry_space_group_name_Hall '-C 2yc'
_symmetry_space_group_name_H-M 'C 1 2/c 1'
_atom_sites_solution_hydrogens geom
_atom_sites_solution_primary direct
_atom_sites_solution_secondary difmap
_audit_update_record
;
2019-01-14 deposited with the CCDC.
2019-01-21 downloaded from the CCDC.
;
_cell_angle_alpha 90.0000
_cell_angle_beta 102.657(6)
_cell_angle_gamma 90.0000
_cell_formula_units_Z 4
_cell_length_a 15.3379(18)
_cell_length_b 11.0460(10)
_cell_length_c 20.900(3)
_cell_measurement_reflns_used 4546
_cell_measurement_temperature 120
_cell_measurement_theta_max 27.50
_cell_measurement_theta_min 3.00
_cell_volume 3454.9(7)
_computing_cell_refinement 'CrystalClear-SM Expert 2.0 r3'
_computing_data_collection 'CrystalClear-SM Expert 2.0 r3 (Rigaku, 2009)'
_computing_data_reduction 'CrystalClear-SM Expert 2.0 r3'
_computing_molecular_graphics 'CrystalStructure 4.3'
_computing_publication_material 'CrystalStructure 4.3 (Rigaku, 2018)'
_computing_structure_refinement 'SHELXL97 (Sheldrick, 2008)'
_computing_structure_solution 'SIR2004 (Burla, et al., 2005)'
_diffrn_ambient_temperature 120
_diffrn_detector_area_resol_mean 7.111
_diffrn_measured_fraction_theta_full 0.993
_diffrn_measured_fraction_theta_max 0.993
_diffrn_measurement_device_type 'Rigaku Saturn724'
_diffrn_measurement_method \w
_diffrn_radiation_type 'Mo K\a'
_diffrn_radiation_wavelength 0.71075
_diffrn_reflns_av_R_equivalents 0.0462
_diffrn_reflns_av_unetI/netI 0.0454
_diffrn_reflns_Laue_measured_fraction_full 0.000
_diffrn_reflns_Laue_measured_fraction_max 0.000
_diffrn_reflns_limit_h_max 19
_diffrn_reflns_limit_h_min -19
_diffrn_reflns_limit_k_max 13
_diffrn_reflns_limit_k_min -14
_diffrn_reflns_limit_l_max 23
_diffrn_reflns_limit_l_min -27
_diffrn_reflns_number 13574
_diffrn_reflns_point_group_measured_fraction_full 0.000
_diffrn_reflns_point_group_measured_fraction_max 0.000
_diffrn_reflns_theta_full 27.480
_diffrn_reflns_theta_max 27.480
_diffrn_reflns_theta_min 3.231
_diffrn_standards_number 0
_exptl_absorpt_coefficient_mu 1.276
_exptl_absorpt_correction_T_max 0.962
_exptl_absorpt_correction_T_min 0.840
_exptl_absorpt_correction_type multi-scan
_exptl_absorpt_process_details 'REQAB (Rigaku, 1998)'
_exptl_crystal_colour red
_exptl_crystal_density_diffrn 1.853
_exptl_crystal_density_method 'not measured'
_exptl_crystal_description chip
_exptl_crystal_F_000 1888.00
_exptl_crystal_size_max 0.140
_exptl_crystal_size_mid 0.070
_exptl_crystal_size_min 0.030
_refine_diff_density_max 0.36
_refine_diff_density_min -0.36
_refine_ls_extinction_method none
_refine_ls_goodness_of_fit_ref 0.949
_refine_ls_hydrogen_treatment constr
_refine_ls_number_parameters 243
_refine_ls_number_reflns 3949
_refine_ls_number_restraints 0
_refine_ls_R_factor_all 0.0633
_refine_ls_R_factor_gt 0.0459
_refine_ls_shift/su_max 0.001
_refine_ls_structure_factor_coef Fsqd
_refine_ls_weighting_details 'w = 1/[\s^2^(Fo^2^)+(0.0520P)^2^+9.8753P] where P=(Fo^2^+2Fc^2^)/3'
_refine_ls_weighting_scheme calc
_refine_ls_wR_factor_gt 0.1016
_refine_ls_wR_factor_ref 0.1123
_reflns_number_gt 3177
_reflns_number_total 3949
_reflns_threshold_expression F^2^>2.0\s(F^2^)
_cod_data_source_file c8dt05104f2.cif
_cod_data_source_block cubis_120K
_cod_depositor_comments 'Adding full bibliography for 7048738--7048744.cif.'
_cod_database_code 7048744

loop_
_symmetry_equiv_pos_as_xyz
'x, y, z'
'-x, y, -z+1/2'
'x+1/2, y+1/2, z'
'-x+1/2, y+1/2, -z+1/2'
'-x, -y, -z'
'x, -y, z-1/2'
'-x+1/2, -y+1/2, -z'
'x+1/2, -y+1/2, z-1/2'

loop_
_atom_site_label
_atom_site_type_symbol
_atom_site_fract_x
_atom_site_fract_y
_atom_site_fract_z
_atom_site_U_iso_or_equiv
_atom_site_adp_type
_atom_site_occupancy
_atom_site_symmetry_multiplicity
_atom_site_calc_flag
_atom_site_refinement_flags
Cu1 Cu 0.2500 0.2500 0.5000 0.02296(14) Uani 1 2 d S
Cl1 Cl 0.37128(6) 0.20066(7) 0.77267(4) 0.0332(2) Uani 1 1 d .
Cl2 Cl 0.52919(6) -0.07216(7) 0.61125(4) 0.0348(2) Uani 1 1 d .
Cl3 Cl 0.5000 -0.54310(11) 0.7500 0.0603(5) Uani 1 2 d S
Cl4 Cl 0.68116(5) -0.12732(8) 0.78192(5) 0.0416(2) Uani 1 1 d .
F1 F 0.02059(16) 0.0944(2) 0.60108(11) 0.0548(6) Uani 1 1 d .
F2 F 0.0425(2) -0.0888(2) 0.57756(16) 0.0805(9) Uani 1 1 d .
F3 F 0.13735(17) 0.0041(3) 0.65312(11) 0.0676(8) Uani 1 1 d .
F4 F 0.34099(16) -0.1382(2) 0.45869(12) 0.0562(6) Uani 1 1 d .
F5 F 0.25846(17) -0.0762(2) 0.36848(11) 0.0534(6) Uani 1 1 d .
F6 F 0.20754(17) -0.20697(19) 0.42737(11) 0.0545(6) Uani 1 1 d .
O1 O 0.15004(18) 0.1712(2) 0.54614(11) 0.0394(6) Uani 1 1 d .
O2 O 0.25787(15) 0.09783(18) 0.45389(10) 0.0290(5) Uani 1 1 d .
N1 N 0.3477(2) 0.1848(2) 0.58199(13) 0.0332(6) Uani 1 1 d .
C1 C 0.5000 -0.0008(4) 0.7500 0.0229(8) Uani 1 2 d S
C2 C 0.3413(2) 0.2159(3) 0.64274(16) 0.0312(7) Uani 1 1 d .
H2 H 0.3016 0.2790 0.6483 0.037 Uiso 1 1 calc R
C3 C 0.3910(2) 0.1587(3) 0.69740(15) 0.0256(6) Uani 1 1 d .
C4 C 0.45067(19) 0.0648(2) 0.69264(15) 0.0228(6) Uani 1 1 d .
C5 C 0.4563(2) 0.0364(3) 0.62795(16) 0.0265(6) Uani 1 1 d .
C6 C 0.4056(2) 0.0979(3) 0.57495(16) 0.0304(7) Uani 1 1 d .
H6 H 0.4121 0.0777 0.5321 0.036 Uiso 1 1 calc R
C7 C 0.5000 -0.3861(4) 0.7500 0.0372(12) Uani 1 2 d S
C8 C 0.5803(2) -0.3260(3) 0.76527(16) 0.0343(8) Uani 1 1 d .
H8 H 0.6351 -0.3695 0.7752 0.041 Uiso 1 1 calc R
C9 C 0.5795(2) -0.2003(3) 0.76588(15) 0.0271(7) Uani 1 1 d .
C10 C 0.5000 -0.1330(4) 0.7500 0.0237(9) Uani 1 2 d S
C11 C 0.0832(3) 0.0164(3) 0.59421(19) 0.0435(9) Uani 1 1 d .
C12 C 0.1373(2) 0.0606(3) 0.54535(16) 0.0332(7) Uani 1 1 d .
C13 C 0.1701(2) -0.0282(3) 0.50829(16) 0.0340(7) Uani 1 1 d .
H13 H 0.1531 -0.1101 0.5124 0.041 Uiso 1 1 calc R
C14 C 0.2256(2) -0.0024(3) 0.46632(15) 0.0293(7) Uani 1 1 d .
C15 C 0.2574(3) -0.1073(3) 0.42975(17) 0.0394(8) Uani 1 1 d .

loop_
_atom_site_aniso_label
_atom_site_aniso_U_11
_atom_site_aniso_U_22
_atom_site_aniso_U_33
_atom_site_aniso_U_23
_atom_site_aniso_U_13
_atom_site_aniso_U_12
Cu1 0.0279(3) 0.0211(3) 0.0187(3) 0.00234(19) 0.0028(2) 0.0063(2)
Cl1 0.0413(5) 0.0327(4) 0.0311(4) 0.0046(3) 0.0199(3) 0.0168(3)
Cl2 0.0360(4) 0.0368(4) 0.0357(4) -0.0045(3) 0.0165(3) 0.0130(3)
Cl3 0.0998(13) 0.0177(6) 0.0791(11) 0.000 0.0538(10) 0.000
Cl4 0.0215(4) 0.0352(4) 0.0680(6) -0.0042(4) 0.0098(4) 0.0069(3)
F1 0.0433(13) 0.0673(16) 0.0554(14) -0.0023(11) 0.0142(11) 0.0159(11)
F2 0.101(2) 0.0543(16) 0.108(2) -0.0190(15) 0.071(2) -0.0230(15)
F3 0.0524(15) 0.112(2) 0.0425(14) 0.0320(14) 0.0197(11) 0.0271(15)
F4 0.0508(14) 0.0405(12) 0.0765(17) -0.0097(11) 0.0120(12) 0.0159(10)
F5 0.0744(17) 0.0533(14) 0.0376(12) -0.0175(10) 0.0236(11) -0.0073(12)
F6 0.0739(17) 0.0323(11) 0.0625(15) -0.0173(10) 0.0265(13) -0.0093(11)
O1 0.0584(17) 0.0286(12) 0.0312(13) 0.0001(10) 0.0096(11) 0.0087(11)
O2 0.0397(13) 0.0243(11) 0.0229(11) 0.0014(8) 0.0068(9) 0.0058(9)
N1 0.0496(18) 0.0256(13) 0.0283(14) 0.0061(11) 0.0171(13) 0.0092(12)
C1 0.020(2) 0.0195(19) 0.033(2) 0.000 0.0148(17) 0.000
C2 0.0440(19) 0.0221(14) 0.0332(18) 0.0057(12) 0.0207(15) 0.0108(13)
C3 0.0338(17) 0.0179(13) 0.0304(16) 0.0010(11) 0.0187(13) 0.0030(12)
C4 0.0243(15) 0.0161(12) 0.0328(16) 0.0005(11) 0.0166(12) -0.0029(11)
C5 0.0277(16) 0.0194(14) 0.0373(18) -0.0018(12) 0.0178(13) 0.0003(11)
C6 0.0379(19) 0.0276(16) 0.0301(17) 0.0029(13) 0.0172(14) 0.0042(13)
C7 0.067(4) 0.018(2) 0.034(3) 0.000 0.029(2) 0.000
C8 0.046(2) 0.0230(15) 0.0380(19) 0.0039(13) 0.0174(16) 0.0124(14)
C9 0.0268(16) 0.0229(14) 0.0339(17) -0.0013(12) 0.0111(13) 0.0043(12)
C10 0.026(2) 0.0189(19) 0.028(2) 0.000 0.0119(17) 0.000
C11 0.045(2) 0.043(2) 0.046(2) 0.0006(17) 0.0163(18) 0.0074(17)
C12 0.0379(19) 0.0306(17) 0.0286(17) 0.0001(13) 0.0018(14) 0.0038(14)
C13 0.043(2) 0.0244(15) 0.0346(18) -0.0031(13) 0.0082(15) 0.0012(13)
C14 0.0332(17) 0.0287(16) 0.0225(16) -0.0024(12) -0.0015(13) 0.0051(13)
C15 0.053(2) 0.0309(17) 0.036(2) -0.0081(14) 0.0137(17) -0.0036(16)

loop_
_atom_type_symbol
_atom_type_description
_atom_type_scat_dispersion_real
_atom_type_scat_dispersion_imag
_atom_type_scat_source
C C 0.0033 0.0016
;
International Tables for Crystallography
(Vol. C, Tables 4.2.6.8 and 6.1.1.4)
;
H H 0.0000 0.0000
;
International Tables for Crystallography
(Vol. C, Table 6.1.1.4)
;
Cl Cl 0.1484 0.1585
;
International Tables for Crystallography
(Vol. C, Tables 4.2.6.8 and 6.1.1.4)
;
Cu Cu 0.3201 1.2651
;
International Tables for Crystallography
(Vol. C, Tables 4.2.6.8 and 6.1.1.4)
;
F F 0.0171 0.0103
;
International Tables for Crystallography
(Vol. C, Tables 4.2.6.8 and 6.1.1.4)
;
O O 0.0106 0.0060
;
International Tables for Crystallography
(Vol. C, Tables 4.2.6.8 and 6.1.1.4)
;
N N 0.0061 0.0033
;
International Tables for Crystallography
(Vol. C, Tables 4.2.6.8 and 6.1.1.4)
;

loop_
_geom_angle_atom_site_label_1
_geom_angle_atom_site_label_2
_geom_angle_atom_site_label_3
_geom_angle
_geom_angle_site_symmetry_1
_geom_angle_site_symmetry_3
O2 Cu1 O2 180.0 . 7_556
O2 Cu1 N1 90.16(9) . 7_556
O2 Cu1 N1 89.84(9) 7_556 7_556
O2 Cu1 N1 89.84(9) . .
O2 Cu1 N1 90.16(9) 7_556 .
N1 Cu1 N1 180.00(11) 7_556 .
O2 Cu1 O1 90.01(9) . .
O2 Cu1 O1 89.99(9) 7_556 .
N1 Cu1 O1 92.97(10) 7_556 .
N1 Cu1 O1 87.03(10) . .
O2 Cu1 O1 89.99(9) . 7_556
O2 Cu1 O1 90.01(9) 7_556 7_556
N1 Cu1 O1 87.03(10) 7_556 7_556
N1 Cu1 O1 92.97(10) . 7_556
O1 Cu1 O1 180.0 . 7_556
C12 O1 Cu1 121.1(2) . .
C14 O2 Cu1 125.7(2) . .
C6 N1 C2 118.5(3) . .
C6 N1 Cu1 121.3(2) . .
C2 N1 Cu1 119.3(2) . .
C10 C1 C4 119.71(17) . .
C10 C1 C4 119.71(17) . 2_656
C4 C1 C4 120.6(3) . 2_656
N1 C2 C3 121.7(3) . .
N1 C2 H2 119.2 . .
C3 C2 H2 119.2 . .
C2 C3 C4 122.1(3) . .
C2 C3 Cl1 117.1(2) . .
C4 C3 Cl1 120.7(2) . .
C3 C4 C5 114.3(3) . .
C3 C4 C1 122.5(3) . .
C5 C4 C1 123.2(2) . .
C6 C5 C4 121.1(3) . .
C6 C5 Cl2 117.0(2) . .
C4 C5 Cl2 121.8(2) . .
N1 C6 C5 122.3(3) . .
N1 C6 H6 118.8 . .
C5 C6 H6 118.8 . .
C8 C7 C8 122.3(4) 2_656 .
C8 C7 Cl3 118.9(2) 2_656 .
C8 C7 Cl3 118.9(2) . .
C7 C8 C9 118.4(3) . .
C7 C8 H8 120.8 . .
C9 C8 H8 120.8 . .
C8 C9 C10 122.4(3) . .
C8 C9 Cl4 117.4(2) . .
C10 C9 Cl4 120.1(2) . .
C9 C10 C9 116.1(4) 2_656 .
C9 C10 C1 121.93(19) 2_656 .
C9 C10 C1 121.93(19) . .
F1 C11 F3 106.7(3) . .
F1 C11 F2 106.7(3) . .
F3 C11 F2 108.3(3) . .
F1 C11 C12 112.2(3) . .
F3 C11 C12 109.3(3) . .
F2 C11 C12 113.4(3) . .
O1 C12 C13 128.4(3) . .
O1 C12 C11 114.4(3) . .
C13 C12 C11 117.1(3) . .
C14 C13 C12 123.3(3) . .
C14 C13 H13 118.3 . .
C12 C13 H13 118.3 . .
O2 C14 C13 129.5(3) . .
O2 C14 C15 112.3(3) . .
C13 C14 C15 118.1(3) . .
F5 C15 F6 107.8(3) . .
F5 C15 F4 106.8(3) . .
F6 C15 F4 106.9(3) . .
F5 C15 C14 111.1(3) . .
F6 C15 C14 113.7(3) . .
F4 C15 C14 110.4(3) . .

loop_
_geom_bond_atom_site_label_1
_geom_bond_atom_site_label_2
_geom_bond_distance
_geom_bond_site_symmetry_2
Cu1 O2 1.954(2) .
Cu1 O2 1.954(2) 7_556
Cu1 N1 2.139(3) 7_556
Cu1 N1 2.139(3) .
Cu1 O1 2.165(3) .
Cu1 O1 2.165(3) 7_556
Cl1 C3 1.729(3) .
Cl2 C5 1.726(3) .
Cl3 C7 1.734(4) .
Cl4 C9 1.721(3) .
F1 C11 1.322(4) .
F2 C11 1.329(5) .
F3 C11 1.332(4) .
F4 C15 1.337(4) .
F5 C15 1.329(4) .
F6 C15 1.335(4) .
O1 C12 1.237(4) .
O2 C14 1.263(4) .
N1 C6 1.336(4) .
N1 C2 1.340(4) .
C1 C10 1.460(5) .
C1 C4 1.462(4) .
C1 C4 1.462(4) 2_656
C2 C3 1.380(4) .
C2 H2 0.9500 .
C3 C4 1.401(4) .
C4 C5 1.409(4) .
C5 C6 1.385(4) .
C6 H6 0.9500 .
C7 C8 1.373(4) 2_656
C7 C8 1.373(4) .
C8 C9 1.389(4) .
C8 H8 0.9500 .
C9 C10 1.404(4) .
C10 C9 1.404(4) 2_656
C11 C12 1.530(5) .
C12 C13 1.409(5) .
C13 C14 1.379(5) .
C13 H13 0.9500 .
C14 C15 1.526(5) .

loop_
_geom_torsion_atom_site_label_1
_geom_torsion_atom_site_label_2
_geom_torsion_atom_site_label_3
_geom_torsion_atom_site_label_4
_geom_torsion
_geom_torsion_site_symmetry_1
_geom_torsion_site_symmetry_4
O2 Cu1 O1 C12 14.4(2) . .
O2 Cu1 O1 C12 -165.6(2) 7_556 .
N1 Cu1 O1 C12 104.5(3) 7_556 .
N1 Cu1 O1 C12 -75.5(3) . .
O1 Cu1 O1 C12 -131(100) 7_556 .
O2 Cu1 O2 C14 153(53) 7_556 .
N1 Cu1 O2 C14 -105.8(2) 7_556 .
N1 Cu1 O2 C14 74.2(2) . .
O1 Cu1 O2 C14 -12.8(2) . .
O1 Cu1 O2 C14 167.2(2) 7_556 .
O2 Cu1 N1 C6 23.4(3) . .
O2 Cu1 N1 C6 -156.6(3) 7_556 .
N1 Cu1 N1 C6 -111(14) 7_556 .
O1 Cu1 N1 C6 113.4(3) . .
O1 Cu1 N1 C6 -66.6(3) 7_556 .
O2 Cu1 N1 C2 -145.0(3) . .
O2 Cu1 N1 C2 35.0(3) 7_556 .
N1 Cu1 N1 C2 81(14) 7_556 .
O1 Cu1 N1 C2 -55.0(2) . .
O1 Cu1 N1 C2 125.0(2) 7_556 .
C6 N1 C2 C3 -1.6(5) . .
Cu1 N1 C2 C3 167.1(2) . .
N1 C2 C3 C4 -0.2(5) . .
N1 C2 C3 Cl1 -175.9(3) . .
C2 C3 C4 C5 1.2(4) . .
Cl1 C3 C4 C5 176.7(2) . .
C2 C3 C4 C1 -176.6(3) . .
Cl1 C3 C4 C1 -1.0(4) . .
C10 C1 C4 C3 130.4(2) . .
C4 C1 C4 C3 -49.6(2) 2_656 .
C10 C1 C4 C5 -47.2(3) . .
C4 C1 C4 C5 132.8(3) 2_656 .
C3 C4 C5 C6 -0.4(4) . .
C1 C4 C5 C6 177.4(3) . .
C3 C4 C5 Cl2 177.2(2) . .
C1 C4 C5 Cl2 -5.0(4) . .
C2 N1 C6 C5 2.5(5) . .
Cu1 N1 C6 C5 -166.0(2) . .
C4 C5 C6 N1 -1.5(5) . .
Cl2 C5 C6 N1 -179.2(3) . .
C8 C7 C8 C9 0.7(2) 2_656 .
Cl3 C7 C8 C9 -179.3(2) . .
C7 C8 C9 C10 -1.5(4) . .
C7 C8 C9 Cl4 -177.4(2) . .
C8 C9 C10 C9 0.8(2) . 2_656
Cl4 C9 C10 C9 176.6(3) . 2_656
C8 C9 C10 C1 -179.2(2) . .
Cl4 C9 C10 C1 -3.4(3) . .
C4 C1 C10 C9 -51.34(19) . 2_656
C4 C1 C10 C9 128.66(19) 2_656 2_656
C4 C1 C10 C9 128.66(19) . .
C4 C1 C10 C9 -51.34(19) 2_656 .
Cu1 O1 C12 C13 -11.3(5) . .
Cu1 O1 C12 C11 164.9(2) . .
F1 C11 C12 O1 35.6(5) . .
F3 C11 C12 O1 -82.5(4) . .
F2 C11 C12 O1 156.6(3) . .
F1 C11 C12 C13 -147.7(3) . .
F3 C11 C12 C13 94.2(4) . .
F2 C11 C12 C13 -26.7(5) . .
O1 C12 C13 C14 1.4(6) . .
C11 C12 C13 C14 -174.8(3) . .
Cu1 O2 C14 C13 8.0(5) . .
Cu1 O2 C14 C15 -169.8(2) . .
C12 C13 C14 O2 1.5(6) . .
C12 C13 C14 C15 179.2(3) . .
O2 C14 C15 F5 -41.2(4) . .
C13 C14 C15 F5 140.7(3) . .
O2 C14 C15 F6 -163.0(3) . .
C13 C14 C15 F6 18.9(5) . .
O2 C14 C15 F4 77.0(4) . .
C13 C14 C15 F4 -101.1(4) . .
